data_2014648
loop_
_publ_author_name
'Gao, Shan'
'Liu, Ji-Wei'
'Huo, Li-Hua'
'Zhao, Hui'
'Zhao, Jing-Gui'

_publ_section_title
;
 Two two-dimensional Mn^II^ and Na^I^ coordination polymers constructed
 by the flexible benzene-1,4-dioxyacetate ligand
;
_journal_issue 1
_journal_name_full 'Acta Crystallographica Section C'
_journal_page_first m25
_journal_page_last m29
_journal_paper_doi 10.1107/S0108270104029531
_journal_volume 61
_journal_year 2005
_chemical_formula_iupac '[Mn (C10 H8 O6) (C10 H8 N2) (H2 O)] , 2H2 O'
_chemical_formula_moiety 'C20 H18 Mn N2 O7 , 2H2 O'
_chemical_formula_sum 'C20 H22 Mn N2 O9'
_chemical_formula_weight 489.34
_chemical_name_systematic
;
poly[[[aqua(2,2'-bipyridine-\k^2^N,N')manganese(II)]-
\m~3~-p-phenylenebis(oxyacetato)-\k^3^O:O':O''] dihydrate]
;
_space_group_IT_number 2
_symmetry_cell_setting triclinic
_symmetry_space_group_name_Hall '-P 1'
_symmetry_space_group_name_H-M 'P -1'
_atom_sites_solution_hydrogens geom
_atom_sites_solution_primary direct
_atom_sites_solution_secondary difmap
_cell_angle_alpha 87.87(3)
_cell_angle_beta 84.04(3)
_cell_angle_gamma 68.68(3)
_cell_formula_units_Z 2
_cell_length_a 9.3142(19)
_cell_length_b 10.315(2)
_cell_length_c 12.169(2)
_cell_measurement_reflns_used 5624
_cell_measurement_temperature 293(2)
_cell_measurement_theta_max 27.5
_cell_measurement_theta_min 3.0
_cell_volume 1083.2(4)
_computing_cell_refinement RAPID-AUTO
_computing_data_collection 'RAPID-AUTO (Rigaku, 1998)'
_computing_data_reduction 'CrystalStructure (Rigaku/MSC, 2002)'
_computing_molecular_graphics 'ORTEPII (Johnson, 1976)'
_computing_publication_material SHELXL97
_computing_structure_refinement 'SHELXL97 (Sheldrick, 1997)'
_computing_structure_solution 'SHELXS97 (Sheldrick, 1997)'
_diffrn_ambient_temperature 293(2)
_diffrn_detector_area_resol_mean 10
_diffrn_measured_fraction_theta_full 0.99
_diffrn_measured_fraction_theta_max 0.99
_diffrn_measurement_device_type 'Rigaku R-AXIS RAPID'
_diffrn_measurement_method \w
_diffrn_radiation_monochromator graphite
_diffrn_radiation_source 'fine-focus sealed tube'
_diffrn_radiation_type MoK\a
_diffrn_radiation_wavelength 0.71073
_diffrn_reflns_av_R_equivalents 0.014
_diffrn_reflns_av_sigmaI/netI 0.013
_diffrn_reflns_limit_h_max 12
_diffrn_reflns_limit_h_min -12
_diffrn_reflns_limit_k_max 13
_diffrn_reflns_limit_k_min -12
_diffrn_reflns_limit_l_max 15
_diffrn_reflns_limit_l_min -15
_diffrn_reflns_number 10496
_diffrn_reflns_theta_full 27.5
_diffrn_reflns_theta_max 27.5
_diffrn_reflns_theta_min 3.0
_diffrn_standards_decay_% 0
_diffrn_standards_interval_count 0
_diffrn_standards_interval_time 0
_diffrn_standards_number 0
_exptl_absorpt_coefficient_mu 0.664
_exptl_absorpt_correction_T_max 0.873
_exptl_absorpt_correction_T_min 0.773
_exptl_absorpt_correction_type multi-scan
_exptl_absorpt_process_details '(ABSCOR; Higashi, 1995)'
_exptl_crystal_colour 'pale yellow'
_exptl_crystal_density_diffrn 1.500
_exptl_crystal_density_meas ?
_exptl_crystal_density_method 'not measured'
_exptl_crystal_description prism
_exptl_crystal_F_000 506
_exptl_crystal_size_max 0.41
_exptl_crystal_size_mid 0.32
_exptl_crystal_size_min 0.21
_refine_diff_density_max 0.406
_refine_diff_density_min -0.170
_refine_ls_extinction_method none
_refine_ls_goodness_of_fit_ref 1.06
_refine_ls_hydrogen_treatment mixed
_refine_ls_matrix_type full
_refine_ls_number_parameters 307
_refine_ls_number_reflns 4928
_refine_ls_number_restraints 9
_refine_ls_restrained_S_all 1.06
_refine_ls_R_factor_all 0.040
_refine_ls_R_factor_gt 0.036
_refine_ls_shift/su_max 0.001
_refine_ls_shift/su_mean 0.001
_refine_ls_structure_factor_coef Fsqd
_refine_ls_weighting_details 'calc w = 1/[\s^2^(Fo^2^)+(0.055P)^2^+0.2938P] where P=(Fo^2^+2Fc^2^)/3'
_refine_ls_weighting_scheme calc
_refine_ls_wR_factor_gt 0.091
_refine_ls_wR_factor_ref 0.094
_reflns_number_gt 4461
_reflns_number_total 4928
_reflns_threshold_expression I>2\s(I)
_cod_data_source_file fg1790.cif
_cod_data_source_block I
_cod_depositor_comments
;
The following automatic conversions were performed:
'_symmetry_cell_setting' value 'Triclinic' changed to 'triclinic'
according to '/home/saulius/struct/CIF-dictionaries/cif_core.dic'
dictionary named 'cif_core.dic' version 2.4.1 from 2010-06-29.

Automatic conversion script
Id: cif_fix_enum 1527 2010-12-29 10:47:43Z saulius 

The following automatic conversions were performed:

'_symmetry_cell_setting' value 'Triclinic' changed to 'triclinic'
according to /home/saulius/struct/CIF-dictionaries/cif_core.dic
dictionary named 'cif_core.dic' version 2.4.1 from 2010-06-29.

Automatic conversion script
Id: cif_fix_values 1715 2011-07-08 13:25:40Z adriana 

The following automatic conversions were performed:

'_exptl_crystal_density_meas' value 'not measured' was changed to '?'
- the value is perceived as not measured.

Automatic conversion script
Id: cif_fix_values 3008 2015-01-20 13:52:24Z robertas 
;
_cod_original_cell_volume 1083.3(4)
_cod_database_code 2014648
_cod_database_fobs_code 2014648

loop_
_symmetry_equiv_pos_as_xyz
'x, y, z'
'-x, -y, -z'

loop_
_atom_site_label
_atom_site_fract_x
_atom_site_fract_y
_atom_site_fract_z
_atom_site_U_iso_or_equiv
_atom_site_adp_type
_atom_site_calc_flag
_atom_site_refinement_flags
_atom_site_occupancy
_atom_site_disorder_assembly
_atom_site_disorder_group
_atom_site_type_symbol
Mn1 0.61289(2) 0.33086(2) 0.444083(17) 0.03233(9) Uani d . 1 . . Mn
N1 0.82625(15) 0.29404(15) 0.53092(12) 0.0405(3) Uani d . 1 . . N
N2 0.82389(16) 0.19612(15) 0.33029(11) 0.0401(3) Uani d . 1 . . N
O1 0.46484(14) 0.35065(13) 0.31732(10) 0.0440(3) Uani d . 1 . . O
O2 0.42236(19) 0.15119(15) 0.32103(12) 0.0575(3) Uani d . 1 . . O
O3 0.28052(16) 0.45515(15) 0.15279(11) 0.0525(3) Uani d . 1 . . O
O4 0.56467(12) 0.55628(11) 0.41487(8) 0.0345(2) Uani d . 1 . . O
O5 0.54889(19) 0.74673(14) 0.31933(11) 0.0622(4) Uani d . 1 . . O
O6 0.76772(14) 0.61715(12) 0.16751(9) 0.0407(3) Uani d . 1 . . O
O1W 0.59294(14) 0.12852(13) 0.49158(10) 0.0444(3) Uani d D 1 . . O
O2W 0.7030(3) 1.0068(3) 0.00861(19) 0.0955(6) Uani d D 1 . . O
O3W 0.4921(3) 0.9463(2) 0.16291(15) 0.0959(7) Uani d D 1 . . O
C1 0.8236(2) 0.3491(2) 0.62901(16) 0.0489(4) Uani d . 1 . . C
C2 0.9551(2) 0.3220(2) 0.68355(18) 0.0583(5) Uani d . 1 . . C
C3 1.0945(2) 0.2346(3) 0.6346(2) 0.0626(5) Uani d . 1 . . C
C4 1.1002(2) 0.1775(2) 0.53325(19) 0.0566(5) Uani d . 1 . . C
C5 0.96390(18) 0.20849(17) 0.48245(14) 0.0402(3) Uani d . 1 . . C
C6 0.96109(18) 0.14972(17) 0.37376(14) 0.0403(3) Uani d . 1 . . C
C7 1.0920(2) 0.0510(2) 0.31974(19) 0.0588(5) Uani d . 1 . . C
C8 1.0806(3) -0.0007(2) 0.2198(2) 0.0669(6) Uani d . 1 . . C
C9 0.9409(3) 0.0455(2) 0.17523(17) 0.0595(5) Uani d . 1 . . C
C10 0.8158(2) 0.1437(2) 0.23322(15) 0.0507(4) Uani d . 1 . . C
C11 0.4045(2) 0.27009(19) 0.28464(14) 0.0426(4) Uani d . 1 . . C
C12 0.2966(2) 0.3212(2) 0.19308(17) 0.0544(5) Uani d . 1 . . C
C13 0.3940(2) 0.47122(19) 0.07723(14) 0.0453(4) Uani d . 1 . . C
C14 0.3788(2) 0.6064(2) 0.05119(16) 0.0526(4) Uani d . 1 . . C
C15 0.5170(2) 0.3634(2) 0.02586(16) 0.0532(5) Uani d . 1 . . C
C16 0.60170(18) 0.62004(16) 0.33130(12) 0.0357(3) Uani d . 1 . . C
C17 0.71894(19) 0.52999(17) 0.24278(12) 0.0383(3) Uani d . 1 . . C
C18 0.88372(17) 0.55316(16) 0.08559(11) 0.0323(3) Uani d . 1 . . C
C19 0.93652(18) 0.64205(16) 0.01894(12) 0.0347(3) Uani d . 1 . . C
C20 1.05291(18) 0.58884(16) -0.06661(12) 0.0350(3) Uani d . 1 . . C
H1W1 0.541(2) 0.145(3) 0.5540(10) 0.067 Uiso d D 1 . . H
H1W2 0.537(2) 0.122(3) 0.4434(13) 0.067 Uiso d D 1 . . H
H2W1 0.651(4) 0.976(4) 0.061(2) 0.143 Uiso d D 1 . . H
H2W2 0.651(4) 1.014(5) -0.0487(19) 0.143 Uiso d D 1 . . H
H3W1 0.476(5) 1.012(2) 0.210(2) 0.144 Uiso d D 1 . . H
H3W2 0.533(5) 0.8689(19) 0.197(3) 0.144 Uiso d D 1 . . H
H1 0.7292 0.4083 0.6623 0.059 Uiso calc R 1 . . H
H2 0.9489 0.3623 0.7518 0.070 Uiso calc R 1 . . H
H3 1.1842 0.2141 0.6697 0.075 Uiso calc R 1 . . H
H4 1.1941 0.1187 0.4988 0.068 Uiso calc R 1 . . H
H7 1.1858 0.0204 0.3508 0.071 Uiso calc R 1 . . H
H8 1.1670 -0.0667 0.1825 0.080 Uiso calc R 1 . . H
H9 0.9310 0.0115 0.1078 0.071 Uiso calc R 1 . . H
H10 0.7211 0.1749 0.2033 0.061 Uiso calc R 1 . . H
H12A 0.3353 0.2558 0.1321 0.065 Uiso calc R 1 . . H
H12B 0.1951 0.3214 0.2209 0.065 Uiso calc R 1 . . H
H14 0.2968 0.6791 0.0860 0.063 Uiso calc R 1 . . H
H15 0.5297 0.2715 0.0428 0.064 Uiso calc R 1 . . H
H17A 0.8072 0.4651 0.2764 0.046 Uiso calc R 1 . . H
H17B 0.6723 0.4770 0.2042 0.046 Uiso calc R 1 . . H
H19 0.8939 0.7375 0.0316 0.042 Uiso calc R 1 . . H
H20 1.0881 0.6486 -0.1110 0.042 Uiso calc R 1 . . H

loop_
_atom_site_aniso_label
_atom_site_aniso_U_11
_atom_site_aniso_U_22
_atom_site_aniso_U_33
_atom_site_aniso_U_12
_atom_site_aniso_U_13
_atom_site_aniso_U_23
Mn1 0.02757(13) 0.03551(14) 0.02905(13) -0.00632(9) 0.00037(8) -0.00153(9)
N1 0.0288(6) 0.0424(7) 0.0439(7) -0.0047(5) -0.0031(5) -0.0055(6)
N2 0.0364(7) 0.0425(7) 0.0365(7) -0.0102(6) 0.0048(5) -0.0034(5)
O1 0.0461(7) 0.0440(6) 0.0426(6) -0.0144(5) -0.0149(5) 0.0007(5)
O2 0.0751(10) 0.0545(8) 0.0528(8) -0.0327(7) -0.0176(7) 0.0078(6)
O3 0.0505(7) 0.0559(8) 0.0460(7) -0.0116(6) -0.0127(6) 0.0036(6)
O4 0.0339(5) 0.0370(5) 0.0279(5) -0.0099(4) 0.0070(4) -0.0010(4)
O5 0.0787(10) 0.0398(7) 0.0449(7) -0.0034(7) 0.0277(7) 0.0046(5)
O6 0.0438(6) 0.0398(6) 0.0328(5) -0.0134(5) 0.0164(5) -0.0027(4)
O1W 0.0464(7) 0.0424(6) 0.0369(6) -0.0092(5) 0.0034(5) 0.0004(5)
O2W 0.1036(16) 0.0904(14) 0.0889(14) -0.0311(13) -0.0082(12) 0.0017(12)
O3W 0.161(2) 0.0600(10) 0.0558(9) -0.0270(13) -0.0161(12) 0.0123(8)
C1 0.0366(8) 0.0530(10) 0.0489(9) -0.0051(8) -0.0057(7) -0.0122(8)
C2 0.0466(10) 0.0673(13) 0.0571(11) -0.0123(9) -0.0142(9) -0.0137(9)
C3 0.0386(10) 0.0749(14) 0.0726(14) -0.0143(9) -0.0175(9) -0.0090(11)
C4 0.0280(8) 0.0620(12) 0.0721(13) -0.0065(8) -0.0035(8) -0.0105(10)
C5 0.0286(7) 0.0387(8) 0.0488(9) -0.0080(6) 0.0015(6) -0.0029(7)
C6 0.0306(7) 0.0383(8) 0.0477(9) -0.0097(6) 0.0071(6) -0.0033(7)
C7 0.0363(9) 0.0583(12) 0.0721(13) -0.0077(8) 0.0098(9) -0.0196(10)
C8 0.0514(12) 0.0641(13) 0.0740(14) -0.0126(10) 0.0233(10) -0.0278(11)
C9 0.0660(13) 0.0629(12) 0.0461(10) -0.0231(10) 0.0153(9) -0.0186(9)
C10 0.0498(10) 0.0593(11) 0.0381(8) -0.0156(9) 0.0040(7) -0.0063(8)
C11 0.0405(8) 0.0499(9) 0.0362(8) -0.0148(7) -0.0035(6) -0.0024(7)
C12 0.0536(11) 0.0631(12) 0.0521(10) -0.0247(10) -0.0186(9) 0.0051(9)
C13 0.0476(9) 0.0470(9) 0.0371(8) -0.0088(8) -0.0157(7) -0.0023(7)
C14 0.0534(10) 0.0436(9) 0.0502(10) -0.0033(8) -0.0076(8) -0.0075(8)
C15 0.0611(12) 0.0390(9) 0.0532(10) -0.0087(8) -0.0122(9) -0.0030(8)
C16 0.0324(7) 0.0406(8) 0.0296(7) -0.0100(6) 0.0055(6) -0.0014(6)
C17 0.0399(8) 0.0392(8) 0.0311(7) -0.0128(7) 0.0113(6) -0.0008(6)
C18 0.0303(7) 0.0426(8) 0.0230(6) -0.0133(6) 0.0032(5) -0.0019(5)
C19 0.0361(7) 0.0358(7) 0.0299(7) -0.0122(6) 0.0043(6) -0.0025(6)
C20 0.0367(8) 0.0402(8) 0.0282(6) -0.0167(6) 0.0060(6) 0.0010(6)

loop_
_atom_type_symbol
_atom_type_description
_atom_type_scat_dispersion_real
_atom_type_scat_dispersion_imag
_atom_type_scat_source
C C 0.0033 0.0016 'International Tables Vol C Tables 4.2.6.8 and 6.1.1.4'
H H 0.0000 0.0000 'International Tables Vol C Tables 4.2.6.8 and 6.1.1.4'
N N 0.0061 0.0033 'International Tables Vol C Tables 4.2.6.8 and 6.1.1.4'
O O 0.0106 0.0060 'International Tables Vol C Tables 4.2.6.8 and 6.1.1.4'
Mn Mn 0.3368 0.7283 'International Tables Vol C Tables 4.2.6.8 and 6.1.1.4'

loop_
_geom_angle_atom_site_label_1
_geom_angle_atom_site_label_2
_geom_angle_atom_site_label_3
_geom_angle_site_symmetry_1
_geom_angle_site_symmetry_3
_geom_angle
_geom_angle_publ_flag
N1 Mn1 N2 . . 72.14(5) yes
N1 Mn1 O4 . 2_666 97.29(5) yes
O1 Mn1 N1 . . 161.61(5) yes
O1 Mn1 N2 . . 90.73(5) yes
O1 Mn1 O4 . . 84.79(5) yes
O1 Mn1 O4 . 2_666 100.33(5) yes
O1 Mn1 O1W . . 89.49(6) yes
O4 Mn1 N1 . . 94.99(6) yes
O4 Mn1 N2 . . 111.09(5) yes
O4 Mn1 N2 2_666 . 168.19(5) yes
O4 Mn1 O4 . 2_666 74.38(5) yes
O1W Mn1 N1 . . 95.06(6) yes
O1W Mn1 N2 . . 83.69(5) yes
O1W Mn1 O4 . . 164.16(4) yes
O1W Mn1 O4 . 2_666 92.21(5) yes
Mn1 O4 Mn1 . 2_666 105.62(5) no
Mn1 O1W H1W1 . . 103.5(17) no
Mn1 O1W H1W2 . . 100.0(17) no
N1 C1 C2 . . 123.06(17) no
N1 C1 H1 . . 118.5 no
N1 C5 C4 . . 121.28(16) no
N1 C5 C6 . . 116.35(14) no
N2 C6 C5 . . 116.29(14) no
N2 C6 C7 . . 121.61(17) no
N2 C10 C9 . . 123.26(19) no
N2 C10 H10 . . 118.4 no
O1 C11 C12 . . 117.95(16) no
O2 C11 O1 . . 126.10(16) no
O2 C11 C12 . . 115.94(16) no
O3 C12 C11 . . 114.53(16) no
O3 C12 H12A . . 108.6 no
O3 C12 H12B . . 108.6 no
O3 C13 C15 . . 125.12(18) no
O4 C16 C17 . . 116.37(13) no
O5 C16 O4 . . 124.12(14) no
O5 C16 C17 . . 119.51(14) no
O6 C17 C16 . . 108.78(13) no
O6 C17 H17A . . 109.9 no
O6 C17 H17B . . 109.9 no
O6 C18 C19 . . 115.36(13) no
O6 C18 C20 . 2_765 124.84(13) no
C1 N1 Mn1 . . 123.51(11) no
C1 N1 C5 . . 118.29(15) no
C1 C2 H2 . . 120.7 no
C2 C1 H1 . . 118.5 no
C2 C3 C4 . . 119.40(18) no
C2 C3 H3 . . 120.3 no
C3 C2 C1 . . 118.58(19) no
C3 C2 H2 . . 120.7 no
C3 C4 C5 . . 119.40(17) no
C3 C4 H4 . . 120.3 no
C4 C3 H3 . . 120.3 no
C4 C5 C6 . . 122.37(15) no
C5 N1 Mn1 . . 118.18(11) no
C5 C4 H4 . . 120.3 no
C6 N2 Mn1 . . 116.34(11) no
C6 C7 H7 . . 120.5 no
C7 C6 C5 . . 122.10(17) no
C7 C8 H8 . . 120.2 no
C8 C7 C6 . . 119.1(2) no
C8 C7 H7 . . 120.5 no
C8 C9 C10 . . 118.26(19) no
C8 C9 H9 . . 120.9 no
C9 C8 C7 . . 119.66(18) no
C9 C8 H8 . . 120.2 no
C9 C10 H10 . . 118.4 no
C10 N2 Mn1 . . 124.60(12) no
C10 N2 C6 . . 118.16(15) no
C10 C9 H9 . . 120.9 no
C11 O1 Mn1 . . 131.90(12) no
C11 C12 H12A . . 108.6 no
C11 C12 H12B . . 108.6 no
C13 O3 C12 . . 119.36(16) no
C13 C14 C15 . 2_665 121.49(18) no
C13 C14 H14 . . 119.3 no
C13 C15 C14 . 2_665 119.48(19) no
C13 C15 H15 . . 120.3 no
C14 C13 O3 . . 115.85(17) no
C14 C13 C15 . . 119.02(19) no
C14 C15 H15 2_665 . 120.3 no
C15 C14 H14 2_665 . 119.3 no
C16 O4 Mn1 . . 130.89(10) no
C16 O4 Mn1 . 2_666 122.57(10) no
C16 C17 H17A . . 109.9 no
C16 C17 H17B . . 109.9 no
C18 O6 C17 . . 117.25(12) no
C18 C19 C20 . . 120.26(15) no
C18 C19 H19 . . 119.9 no
C18 C20 C19 2_765 . 119.93(14) no
C18 C20 H20 2_765 . 120.0 no
C19 C20 H20 . . 120.0 no
C20 C18 C19 2_765 . 119.80(13) no
C20 C19 H19 . . 119.9 no
H1W1 O1W H1W2 . . 109.8(14) no
H2W1 O2W H2W2 . . 103.7(15) no
H3W1 O3W H3W2 . . 106.3(16) no
H12A C12 H12B . . 107.6 no
H17A C17 H17B . . 108.3 no

loop_
_geom_bond_atom_site_label_1
_geom_bond_atom_site_label_2
_geom_bond_site_symmetry_2
_geom_bond_distance
_geom_bond_publ_flag
Mn1 N1 . 2.2511(15) yes
Mn1 N2 . 2.3031(17) yes
Mn1 O1 . 2.1298(13) yes
Mn1 O4 . 2.2241(12) yes
Mn1 O4 2_666 2.2794(14) yes
Mn1 O1W . 2.2124(14) yes
O1 C11 . 1.255(2) yes
O2 C11 . 1.247(2) yes
O4 C16 . 1.2760(18) yes
O5 C16 . 1.227(2) yes
N1 C1 . 1.335(2) no
N1 C5 . 1.353(2) no
N2 C6 . 1.349(2) no
N2 C10 . 1.338(2) no
O3 C12 . 1.409(3) no
O3 C13 . 1.380(2) no
O4 Mn1 2_666 2.2794(14) no
O6 C17 . 1.4153(18) no
O6 C18 . 1.3798(18) no
O1W H1W1 . 0.843(9) no
O1W H1W1 . 0.84(3) no
O1W H1W2 . 0.85(3) no
O2W H2W1 . 0.88(3) no
O2W H2W2 . 0.88(3) no
O3W H3W1 . 0.86(3) no
O3W H3W2 . 0.86(3) no
C1 C2 . 1.387(3) no
C1 H1 . 0.9300 no
C2 C3 . 1.372(3) no
C2 H2 . 0.9300 no
C3 C4 . 1.374(3) no
C3 H3 . 0.9300 no
C4 C5 . 1.396(2) no
C4 H4 . 0.9300 no
C5 C6 . 1.482(2) no
C6 C7 . 1.391(2) no
C7 C8 . 1.376(3) no
C7 H7 . 0.9300 no
C8 C9 . 1.375(3) no
C8 H8 . 0.9300 no
C9 C10 . 1.381(3) no
C9 H9 . 0.9300 no
C10 H10 . 0.9300 no
C11 C12 . 1.528(2) no
C12 H12A . 0.9700 no
C12 H12B . 0.9700 no
C13 C14 . 1.378(3) no
C13 C15 . 1.384(3) no
C14 C15 2_665 1.388(3) no
C14 H14 . 0.9300 no
C15 C14 2_665 1.388(3) no
C15 H15 . 0.9300 no
C16 C17 . 1.519(2) no
C17 H17A . 0.9700 no
C17 H17B . 0.9700 no
C18 C19 . 1.389(2) no
C18 C20 2_765 1.384(2) no
C19 C20 . 1.391(2) no
C19 H19 . 0.9300 no
C20 C18 2_765 1.384(2) no
C20 H20 . 0.9300 no

loop_
_geom_hbond_atom_site_label_D
_geom_hbond_atom_site_label_H
_geom_hbond_atom_site_label_A
_geom_hbond_site_symmetry_A
_geom_hbond_distance_DH
_geom_hbond_distance_HA
_geom_hbond_distance_DA
_geom_hbond_angle_DHA
_geom_hbond_publ_flag
O1W H1W1 O5 2_666 0.84(3) 1.87(3) 2.655(2) 153(2) yes
O1W H1W2 O2 . 0.85(3) 1.87(3) 2.695(2) 164(2) yes
O3W H3W1 O2 1_565 0.86(3) 1.90(3) 2.763(3) 174(4) yes
O3W H3W2 O5 . 0.86(3) 1.89(2) 2.695(2) 154(4) yes
O2W H2W1 O3W . 0.88(3) 1.93(3) 2.795(4) 165(4) yes
O2W H2W2 O3W 2_675 0.88(3) 1.96(3) 2.822(3) 171(4) yes

loop_
_geom_torsion_atom_site_label_1
_geom_torsion_atom_site_label_2
_geom_torsion_atom_site_label_3
_geom_torsion_atom_site_label_4
_geom_torsion_site_symmetry_1
_geom_torsion_site_symmetry_4
_geom_torsion
_geom_torsion_publ_flag
Mn1 N1 C1 C2 . . 177.77(16) no
Mn1 N1 C5 C4 . . -177.96(15) no
Mn1 N1 C5 C6 . . 1.7(2) no
Mn1 N2 C6 C5 . . -9.14(19) no
Mn1 N2 C6 C7 . . 170.17(15) no
Mn1 N2 C10 C9 . . -169.20(16) no
Mn1 O1 C11 O2 . . -1.5(3) no
Mn1 O1 C11 C12 . . 177.35(12) no
Mn1 O4 C16 O5 . . 168.94(14) no
Mn1 O4 C16 O5 2_666 . 1.5(2) no
Mn1 O4 C16 C17 . . -11.1(2) no
Mn1 O4 C16 C17 2_666 . -178.55(10) no
N1 Mn1 N2 C6 . . 7.39(12) no
N1 Mn1 N2 C10 . . 176.26(16) no
N1 Mn1 O1 C11 . . 100.8(2) no
N1 Mn1 O4 Mn1 . 2_666 -96.20(6) no
N1 Mn1 O4 C16 . . 94.76(14) no
N1 C1 C2 C3 . . 0.0(3) no
N1 C5 C6 N2 . . 5.1(2) no
N1 C5 C6 C7 . . -174.23(18) no
N2 Mn1 N1 C1 . . 177.24(16) no
N2 Mn1 N1 C5 . . -4.66(12) no
N2 C6 C7 C8 . . -0.2(3) no
N2 Mn1 O1 C11 . . 79.84(16) no
N2 Mn1 O4 Mn1 . 2_666 -168.97(5) no
N2 Mn1 O4 C16 . . 21.99(14) no
O1 Mn1 N1 C1 . . 155.17(16) no
O1 Mn1 N1 C5 . . -26.7(2) no
O1 Mn1 N2 C6 . . -179.41(12) no
O1 Mn1 N2 C10 . . -10.55(15) no
O1 Mn1 O4 Mn1 . 2_666 102.27(5) no
O1 Mn1 O4 C16 . . -66.78(14) no
O1 C11 C12 O3 . . 1.8(3) no
O2 C11 C12 O3 . . -179.22(17) no
O3 C13 C14 C15 . 2_665 -178.27(16) no
O3 C13 C15 C14 . 2_665 178.17(16) no
O4 Mn1 N1 C1 . . 66.67(15) no
O4 Mn1 N1 C1 2_666 . -8.18(15) no
O4 Mn1 N1 C5 . . -115.23(13) no
O4 Mn1 N1 C5 2_666 . 169.93(12) no
O4 Mn1 N2 C6 . . 95.89(12) no
O4 Mn1 N2 C6 2_666 . -19.9(3) no
O4 Mn1 N2 C10 2_666 . 149.0(2) no
O4 Mn1 N2 C10 . . -95.25(15) no
O4 Mn1 O1 C11 2_666 . -95.99(16) no
O4 Mn1 O1 C11 . . -169.05(16) no
O4 Mn1 O4 Mn1 2_666 2_666 0.0 no
O4 Mn1 O4 C16 2_666 . -169.04(16) no
O4 C16 C17 O6 . . -169.35(14) no
O5 C16 C17 O6 . . 10.6(2) no
O6 C18 C19 C20 . . -179.75(14) no
O1W Mn1 N1 C1 . . -101.06(15) no
O1W Mn1 N1 C5 . . 77.04(13) no
O1W Mn1 N2 C6 . . -90.01(12) no
O1W Mn1 N2 C10 . . 78.86(15) no
O1W Mn1 O1 C11 . . -3.84(15) no
O1W Mn1 O4 Mn1 . 2_666 33.01(17) no
O1W Mn1 O4 C16 . . -136.03(17) no
C1 N1 C5 C4 . . 0.2(3) no
C1 N1 C5 C6 . . 179.90(16) no
C1 C2 C3 C4 . . 0.5(4) no
C2 C3 C4 C5 . . -0.6(4) no
C3 C4 C5 N1 . . 0.2(3) no
C3 C4 C5 C6 . . -179.42(19) no
C4 C5 C6 N2 . . -175.27(17) no
C4 C5 C6 C7 . . 5.4(3) no
C5 N1 C1 C2 . . -0.3(3) no
C5 C6 C7 C8 . . 179.03(19) no
C6 C7 C8 C9 . . -0.1(4) no
C6 N2 C10 C9 . . -0.5(3) no
C7 C8 C9 C10 . . 0.2(4) no
C8 C9 C10 N2 . . 0.2(3) no
C10 N2 C6 C5 . . -178.76(16) no
C10 N2 C6 C7 . . 0.6(3) no
C12 O3 C13 C14 . . -173.02(16) no
C12 O3 C13 C15 . . 8.2(2) no
C13 O3 C12 C11 . . 80.0(2) no
C14 C13 C15 C14 . 2_665 -0.5(3) no
C15 C13 C14 C15 . 2_665 0.6(3) no
C17 O6 C18 C19 . . -175.14(14) no
C17 O6 C18 C20 . 2_765 5.2(2) no
C18 O6 C17 C16 . . 175.12(13) no
C18 C19 C20 C18 . 2_765 0.1(3) no
C20 C18 C19 C20 2_765 . -0.1(3) no
